data_7002307
loop_
_publ_author_name
'Liu, Hai-Yan'
'Wu, Hua'
'Ma, Jian-Fang'
'Yang, Jin'
'Liu, Ying-Ying'

_publ_section_title
;
 Syntheses, structures, and photoluminescence of a series of silver(I)
 sulfonates with pyrazine derivatives
;
_journal_issue 38
_journal_name_full 'Dalton Transactions'
_journal_page_first 7957
_journal_page_last 7968
_journal_paper_doi 10.1039/b905483a
_journal_year 2009
_chemical_formula_moiety 'C11 H14 Ag N3 O4 S'
_chemical_formula_sum 'C11 H14 Ag N3 O4 S'
_chemical_formula_weight 392.18
_chemical_name_systematic
;
?
;
_space_group_IT_number 14
_symmetry_cell_setting monoclinic
_symmetry_space_group_name_Hall '-P 2yn'
_symmetry_space_group_name_H-M 'P 1 21/n 1'
_atom_sites_solution_hydrogens geom
_atom_sites_solution_primary direct
_atom_sites_solution_secondary difmap
_audit_creation_method SHELXL-97
_cell_angle_alpha 90.00
_cell_angle_beta 97.026(19)
_cell_angle_gamma 90.00
_cell_formula_units_Z 4
_cell_length_a 7.038(3)
_cell_length_b 13.778(5)
_cell_length_c 13.841(6)
_cell_measurement_reflns_used 3036
_cell_measurement_temperature 293(2)
_cell_measurement_theta_max 27.5
_cell_measurement_theta_min 3.1
_cell_volume 1332.1(9)
_computing_cell_refinement PROCESS-AUTO
_computing_data_collection 'PROCESS-AUTO (Rigaku, 1998)'
_computing_data_reduction PROCESS-AUTO
_computing_molecular_graphics 'SHELXTL-Plus (Sheldrick, 1990)'
_computing_publication_material SHELXL97
_computing_structure_refinement 'SHELXL-97 (Sheldrick, 1997)'
_computing_structure_solution 'SHELXS97 (Sheldrick, 1997)'
_diffrn_ambient_temperature 293(2)
_diffrn_detector_area_resol_mean 10.0
_diffrn_measured_fraction_theta_full 0.997
_diffrn_measured_fraction_theta_max 0.997
_diffrn_measurement_device_type 'Rigaku R-AXIS RAPID'
_diffrn_measurement_method '\w scans'
_diffrn_radiation_monochromator graphite
_diffrn_radiation_source 'fine-focus sealed tube'
_diffrn_radiation_type MoK\a
_diffrn_radiation_wavelength 0.71069
_diffrn_reflns_av_R_equivalents 0.0234
_diffrn_reflns_av_sigmaI/netI 0.0189
_diffrn_reflns_limit_h_max 8
_diffrn_reflns_limit_h_min -9
_diffrn_reflns_limit_k_max 17
_diffrn_reflns_limit_k_min -17
_diffrn_reflns_limit_l_max 17
_diffrn_reflns_limit_l_min -17
_diffrn_reflns_number 12669
_diffrn_reflns_theta_full 27.48
_diffrn_reflns_theta_max 27.48
_diffrn_reflns_theta_min 3.11
_diffrn_standards_number 0
_exptl_absorpt_coefficient_mu 1.686
_exptl_absorpt_correction_T_max 0.782
_exptl_absorpt_correction_T_min 0.585
_exptl_absorpt_correction_type multi-scan
_exptl_absorpt_process_details '(ABSCOR; Higashi, 1995)'
_exptl_crystal_colour pink
_exptl_crystal_density_diffrn 1.956
_exptl_crystal_density_method 'not measured'
_exptl_crystal_description block
_exptl_crystal_F_000 784
_exptl_crystal_size_max 0.348
_exptl_crystal_size_mid 0.282
_exptl_crystal_size_min 0.143
_refine_diff_density_max 0.703
_refine_diff_density_min -0.625
_refine_diff_density_rms 0.085
_refine_ls_extinction_method none
_refine_ls_goodness_of_fit_ref 1.167
_refine_ls_hydrogen_treatment mixed
_refine_ls_matrix_type full
_refine_ls_number_parameters 197
_refine_ls_number_reflns 3036
_refine_ls_number_restraints 6
_refine_ls_restrained_S_all 1.167
_refine_ls_R_factor_all 0.0315
_refine_ls_R_factor_gt 0.0262
_refine_ls_shift/su_max 0.002
_refine_ls_shift/su_mean 0.000
_refine_ls_structure_factor_coef Fsqd
_refine_ls_weighting_details 'calc w=1/[\s^2^(Fo^2^)+(0.0425P)^2^+0.6645P] where P=(Fo^2^+2Fc^2^)/3'
_refine_ls_weighting_scheme calc
_refine_ls_wR_factor_gt 0.0787
_refine_ls_wR_factor_ref 0.0811
_reflns_number_gt 2671
_reflns_number_total 3036
_reflns_threshold_expression >2sigma(I)
_cod_data_source_file b905483a.txt
_cod_data_source_block 1
_cod_original_sg_symbol_H-M 'P 21/n'
_cod_database_code 7002307

loop_
_symmetry_equiv_pos_as_xyz
'x, y, z'
'-x+1/2, y+1/2, -z+1/2'
'-x, -y, -z'
'x-1/2, -y-1/2, z-1/2'

loop_
_atom_site_label
_atom_site_type_symbol
_atom_site_fract_x
_atom_site_fract_y
_atom_site_fract_z
_atom_site_U_iso_or_equiv
_atom_site_adp_type
_atom_site_occupancy
_atom_site_symmetry_multiplicity
_atom_site_calc_flag
_atom_site_refinement_flags
_atom_site_disorder_assembly
_atom_site_disorder_group
Ag1 Ag 0.15813(3) 0.264533(18) 0.718859(14) 0.03866(10) Uani 1 1 d . . .
C1 C 0.3483(3) 0.34152(17) 0.36650(16) 0.0225(5) Uani 1 1 d . . .
C2 C 0.2984(4) 0.25287(18) 0.32290(19) 0.0269(5) Uani 1 1 d . . .
H2 H 0.2695 0.2483 0.2557 0.032 Uiso 1 1 calc R . .
C3 C 0.2924(4) 0.17120(18) 0.38093(18) 0.0287(5) Uani 1 1 d . . .
H3 H 0.2575 0.1119 0.3520 0.034 Uiso 1 1 calc R . .
C4 C 0.3372(3) 0.17603(18) 0.48101(18) 0.0261(5) Uani 1 1 d . . .
C5 C 0.3931(3) 0.26522(17) 0.52379(17) 0.0236(5) Uani 1 1 d . . .
C6 C 0.3958(3) 0.34850(18) 0.46634(16) 0.0240(5) Uani 1 1 d . . .
H6 H 0.4293 0.4082 0.4949 0.029 Uiso 1 1 calc R . .
C7 C 0.3267(4) 0.0867(2) 0.5425(2) 0.0375(6) Uani 1 1 d . . .
H7A H 0.3621 0.1029 0.6097 0.056 Uiso 0.50 1 calc PRD . .
H7B H 0.4128 0.0384 0.5232 0.056 Uiso 0.50 1 calc PR . .
H7C H 0.1984 0.0617 0.5338 0.056 Uiso 0.50 1 calc PR . .
H7D H 0.2868 0.0325 0.5014 0.056 Uiso 0.50 1 calc PR . .
H7E H 0.2360 0.0970 0.5880 0.056 Uiso 0.50 1 calc PR . .
H7F H 0.4505 0.0736 0.5773 0.056 Uiso 0.50 1 calc PR . .
C8 C -0.0698(4) 0.3395(2) 0.5181(2) 0.0354(6) Uani 1 1 d . . .
H8 H -0.0249 0.3986 0.5442 0.042 Uiso 1 1 calc R . .
C9 C -0.1413(4) 0.3352(2) 0.4208(2) 0.0358(6) Uani 1 1 d . . .
H9 H -0.1441 0.3915 0.3836 0.043 Uiso 1 1 calc R . .
C10 C -0.2021(4) 0.1752(2) 0.43699(18) 0.0312(5) Uani 1 1 d . . .
H10 H -0.2487 0.1163 0.4113 0.037 Uiso 1 1 calc R . .
C11 C -0.1307(4) 0.1802(2) 0.53410(18) 0.0318(6) Uani 1 1 d . . .
H11 H -0.1299 0.1242 0.5717 0.038 Uiso 1 1 calc R . .
N1 N 0.4375(3) 0.27221(18) 0.62575(16) 0.0302(5) Uani 1 1 d D . .
H2A H 0.507(4) 0.2254(14) 0.647(3) 0.049(11) Uiso 1 1 d D . .
H2B H 0.498(4) 0.3240(16) 0.640(2) 0.034(8) Uiso 1 1 d D . .
N2 N -0.0627(3) 0.26190(16) 0.57613(16) 0.0309(5) Uani 1 1 d . . .
N3 N -0.2065(3) 0.25286(15) 0.37869(16) 0.0286(5) Uani 1 1 d . . .
O1 O 0.1805(3) 0.43893(16) 0.22214(14) 0.0393(5) Uani 1 1 d . . .
O2 O 0.3639(3) 0.52992(14) 0.35170(14) 0.0426(5) Uani 1 1 d . . .
O3 O 0.5239(3) 0.43234(15) 0.24012(14) 0.0380(4) Uani 1 1 d . . .
O1W O 0.1413(3) 0.44920(18) 0.7263(2) 0.0504(6) Uani 1 1 d D . .
H1A H 0.238(4) 0.484(3) 0.738(3) 0.066(13) Uiso 1 1 d D . .
H1B H 0.044(5) 0.484(3) 0.744(3) 0.093(16) Uiso 1 1 d D . .
S1 S 0.35489(9) 0.44459(5) 0.29032(4) 0.02581(14) Uani 1 1 d . . .

loop_
_atom_site_aniso_label
_atom_site_aniso_U_11
_atom_site_aniso_U_22
_atom_site_aniso_U_33
_atom_site_aniso_U_23
_atom_site_aniso_U_13
_atom_site_aniso_U_12
Ag1 0.04555(15) 0.04844(16) 0.01997(12) -0.00043(8) -0.00415(9) -0.00555(9)
C1 0.0213(10) 0.0271(12) 0.0189(10) 0.0011(9) 0.0019(8) -0.0006(9)
C2 0.0283(12) 0.0325(13) 0.0192(11) -0.0041(9) -0.0005(10) -0.0027(9)
C3 0.0310(12) 0.0259(12) 0.0287(12) -0.0069(10) 0.0017(10) -0.0024(10)
C4 0.0250(11) 0.0260(12) 0.0273(12) 0.0013(10) 0.0031(9) 0.0010(9)
C5 0.0215(11) 0.0311(12) 0.0181(11) -0.0003(9) 0.0016(9) -0.0004(9)
C6 0.0252(11) 0.0264(11) 0.0199(11) -0.0038(9) 0.0013(9) -0.0038(9)
C7 0.0454(16) 0.0281(13) 0.0379(14) 0.0071(12) 0.0013(12) 0.0011(11)
C8 0.0413(15) 0.0310(13) 0.0318(14) 0.0014(11) -0.0032(11) -0.0032(11)
C9 0.0425(15) 0.0328(14) 0.0305(13) 0.0089(11) -0.0016(11) 0.0001(11)
C10 0.0363(13) 0.0311(13) 0.0254(12) 0.0016(10) 0.0000(10) -0.0045(11)
C11 0.0362(13) 0.0341(14) 0.0246(12) 0.0065(10) 0.0016(10) -0.0037(11)
N1 0.0346(12) 0.0354(12) 0.0196(10) 0.0007(9) -0.0008(9) -0.0032(10)
N2 0.0305(11) 0.0391(12) 0.0220(11) 0.0021(9) -0.0009(9) -0.0010(9)
N3 0.0301(11) 0.0352(12) 0.0198(10) 0.0044(8) 0.0005(8) 0.0022(8)
O1 0.0384(11) 0.0421(11) 0.0338(10) 0.0059(8) -0.0101(9) 0.0021(8)
O2 0.0696(14) 0.0276(10) 0.0302(10) -0.0039(8) 0.0044(10) -0.0034(9)
O3 0.0392(11) 0.0439(11) 0.0330(10) 0.0033(9) 0.0122(8) -0.0058(9)
O1W 0.0415(13) 0.0359(12) 0.0735(17) -0.0063(11) 0.0058(12) -0.0025(10)
S1 0.0311(3) 0.0262(3) 0.0194(3) 0.0007(2) -0.0002(2) -0.0017(2)

loop_
_atom_type_symbol
_atom_type_description
_atom_type_scat_dispersion_real
_atom_type_scat_dispersion_imag
_atom_type_scat_source
C C 0.0033 0.0016 'International Tables Vol C Tables 4.2.6.8 and 6.1.1.4'
H H 0.0000 0.0000 'International Tables Vol C Tables 4.2.6.8 and 6.1.1.4'
N N 0.0061 0.0033 'International Tables Vol C Tables 4.2.6.8 and 6.1.1.4'
O O 0.0106 0.0060 'International Tables Vol C Tables 4.2.6.8 and 6.1.1.4'
S S 0.1246 0.1234 'International Tables Vol C Tables 4.2.6.8 and 6.1.1.4'
Ag Ag -0.8971 1.1015 'International Tables Vol C Tables 4.2.6.8 and 6.1.1.4'

loop_
_geom_angle_atom_site_label_1
_geom_angle_atom_site_label_2
_geom_angle_atom_site_label_3
_geom_angle
_geom_angle_site_symmetry_1
_geom_angle_site_symmetry_3
_geom_angle_publ_flag
N3 Ag1 N2 162.13(8) 4_666 . ?
N3 Ag1 N1 103.97(8) 4_666 . ?
N2 Ag1 N1 92.78(8) . . ?
N3 Ag1 O1W 94.62(8) 4_666 . ?
N2 Ag1 O1W 91.15(8) . . ?
N1 Ag1 O1W 91.28(8) . . ?
C6 C1 C2 120.8(2) . . ?
C6 C1 S1 121.15(19) . . ?
C2 C1 S1 118.02(18) . . ?
C3 C2 C1 119.1(2) . . ?
C3 C2 H2 120.5 . . ?
C1 C2 H2 120.5 . . ?
C4 C3 C2 121.4(2) . . ?
C4 C3 H3 119.3 . . ?
C2 C3 H3 119.3 . . ?
C3 C4 C5 118.9(2) . . ?
C3 C4 C7 120.4(2) . . ?
C5 C4 C7 120.7(2) . . ?
C6 C5 C4 120.2(2) . . ?
C6 C5 N1 119.8(2) . . ?
C4 C5 N1 120.0(2) . . ?
C1 C6 C5 119.5(2) . . ?
C1 C6 H6 120.3 . . ?
C5 C6 H6 120.3 . . ?
C4 C7 H7A 109.5 . . ?
C4 C7 H7B 109.5 . . ?
H7A C7 H7B 109.5 . . ?
C4 C7 H7C 109.5 . . ?
H7A C7 H7C 109.5 . . ?
H7B C7 H7C 109.5 . . ?
C4 C7 H7D 109.5 . . ?
H7A C7 H7D 141.1 . . ?
H7B C7 H7D 56.3 . . ?
H7C C7 H7D 56.3 . . ?
C4 C7 H7E 109.5 . . ?
H7A C7 H7E 56.3 . . ?
H7B C7 H7E 141.1 . . ?
H7C C7 H7E 56.3 . . ?
H7D C7 H7E 109.5 . . ?
C4 C7 H7F 109.5 . . ?
H7A C7 H7F 56.3 . . ?
H7B C7 H7F 56.3 . . ?
H7C C7 H7F 141.1 . . ?
H7D C7 H7F 109.5 . . ?
H7E C7 H7F 109.5 . . ?
N2 C8 C9 122.4(3) . . ?
N2 C8 H8 118.8 . . ?
C9 C8 H8 118.8 . . ?
N3 C9 C8 121.9(3) . . ?
N3 C9 H9 119.0 . . ?
C8 C9 H9 119.0 . . ?
N3 C10 C11 121.8(3) . . ?
N3 C10 H10 119.1 . . ?
C11 C10 H10 119.1 . . ?
N2 C11 C10 122.5(2) . . ?
N2 C11 H11 118.7 . . ?
C10 C11 H11 118.7 . . ?
C5 N1 Ag1 115.11(16) . . ?
C5 N1 H2A 110(2) . . ?
Ag1 N1 H2A 105(2) . . ?
C5 N1 H2B 109(2) . . ?
Ag1 N1 H2B 109(2) . . ?
H2A N1 H2B 108(3) . . ?
C11 N2 C8 115.5(2) . . ?
C11 N2 Ag1 122.98(18) . . ?
C8 N2 Ag1 117.63(18) . . ?
C9 N3 C10 115.8(2) . . ?
C9 N3 Ag1 125.94(18) . 4_565 ?
C10 N3 Ag1 118.08(18) . 4_565 ?
Ag1 O1W H1A 123(3) . . ?
Ag1 O1W H1B 126(3) . . ?
H1A O1W H1B 106(4) . . ?
O2 S1 O1 113.39(13) . . ?
O2 S1 O3 113.19(13) . . ?
O1 S1 O3 110.90(12) . . ?
O2 S1 C1 107.70(12) . . ?
O1 S1 C1 105.15(12) . . ?
O3 S1 C1 105.82(12) . . ?

loop_
_geom_bond_atom_site_label_1
_geom_bond_atom_site_label_2
_geom_bond_distance
_geom_bond_site_symmetry_2
_geom_bond_publ_flag
Ag1 N3 2.312(2) 4_666 ?
Ag1 N2 2.360(2) . ?
Ag1 N1 2.481(3) . ?
Ag1 O1W 2.550(3) . ?
C1 C6 1.385(3) . ?
C1 C2 1.388(3) . ?
C1 S1 1.773(2) . ?
C2 C3 1.386(4) . ?
C2 H2 0.9300 . ?
C3 C4 1.384(3) . ?
C3 H3 0.9300 . ?
C4 C5 1.399(3) . ?
C4 C7 1.503(4) . ?
C5 C6 1.397(3) . ?
C5 N1 1.411(3) . ?
C6 H6 0.9300 . ?
C7 H7A 0.9600 . ?
C7 H7B 0.9600 . ?
C7 H7C 0.9600 . ?
C7 H7D 0.9600 . ?
C7 H7E 0.9600 . ?
C7 H7F 0.9600 . ?
C8 N2 1.334(3) . ?
C8 C9 1.380(4) . ?
C8 H8 0.9300 . ?
C9 N3 1.332(4) . ?
C9 H9 0.9300 . ?
C10 N3 1.338(3) . ?
C10 C11 1.378(4) . ?
C10 H10 0.9300 . ?
C11 N2 1.329(4) . ?
C11 H11 0.9300 . ?
N1 H2A 0.84(2) . ?
N1 H2B 0.84(2) . ?
N3 Ag1 2.312(2) 4_565 ?
O1 S1 1.4559(19) . ?
O2 S1 1.447(2) . ?
O3 S1 1.459(2) . ?
O1W H1A 0.83(3) . ?
O1W H1B 0.89(3) . ?

loop_
_geom_hbond_atom_site_label_D
_geom_hbond_atom_site_label_H
_geom_hbond_atom_site_label_A
_geom_hbond_distance_DH
_geom_hbond_distance_HA
_geom_hbond_distance_DA
_geom_hbond_angle_DHA
_geom_hbond_site_symmetry_A
N1 H2B O2 0.84(2) 2.23(2) 3.062(3) 169(3) 3_666
O1W H1B O1 0.89(3) 2.01(3) 2.900(3) 177(5) 3_566
O1W H1A O3 0.83(3) 2.03(3) 2.858(3) 177(4) 3_666

loop_
_geom_torsion_atom_site_label_1
_geom_torsion_atom_site_label_2
_geom_torsion_atom_site_label_3
_geom_torsion_atom_site_label_4
_geom_torsion
_geom_torsion_site_symmetry_1
_geom_torsion_site_symmetry_2
_geom_torsion_site_symmetry_3
_geom_torsion_site_symmetry_4
_geom_torsion_publ_flag
C6 C1 C2 C3 1.5(4) . . . . ?
S1 C1 C2 C3 179.97(19) . . . . ?
C1 C2 C3 C4 -0.8(4) . . . . ?
C2 C3 C4 C5 -1.2(4) . . . . ?
C2 C3 C4 C7 179.1(2) . . . . ?
C3 C4 C5 C6 2.6(4) . . . . ?
C7 C4 C5 C6 -177.7(2) . . . . ?
C3 C4 C5 N1 179.3(2) . . . . ?
C7 C4 C5 N1 -1.0(4) . . . . ?
C2 C1 C6 C5 -0.1(4) . . . . ?
S1 C1 C6 C5 -178.56(18) . . . . ?
C4 C5 C6 C1 -2.0(4) . . . . ?
N1 C5 C6 C1 -178.7(2) . . . . ?
N2 C8 C9 N3 -0.5(5) . . . . ?
N3 C10 C11 N2 0.4(4) . . . . ?
C6 C5 N1 Ag1 103.7(2) . . . . ?
C4 C5 N1 Ag1 -73.0(3) . . . . ?
N3 Ag1 N1 C5 169.00(17) 4_666 . . . ?
N2 Ag1 N1 C5 -4.72(19) . . . . ?
O1W Ag1 N1 C5 -95.93(19) . . . . ?
C10 C11 N2 C8 0.6(4) . . . . ?
C10 C11 N2 Ag1 -156.6(2) . . . . ?
C9 C8 N2 C11 -0.5(4) . . . . ?
C9 C8 N2 Ag1 158.0(2) . . . . ?
N3 Ag1 N2 C11 -66.5(4) 4_666 . . . ?
N1 Ag1 N2 C11 93.3(2) . . . . ?
O1W Ag1 N2 C11 -175.4(2) . . . . ?
N3 Ag1 N2 C8 136.8(3) 4_666 . . . ?
N1 Ag1 N2 C8 -63.5(2) . . . . ?
O1W Ag1 N2 C8 27.9(2) . . . . ?
C8 C9 N3 C10 1.4(4) . . . . ?
C8 C9 N3 Ag1 177.2(2) . . . 4_565 ?
C11 C10 N3 C9 -1.4(4) . . . . ?
C11 C10 N3 Ag1 -177.5(2) . . . 4_565 ?
C6 C1 S1 O2 -15.1(2) . . . . ?
C2 C1 S1 O2 166.4(2) . . . . ?
C6 C1 S1 O1 -136.3(2) . . . . ?
C2 C1 S1 O1 45.2(2) . . . . ?
C6 C1 S1 O3 106.3(2) . . . . ?
C2 C1 S1 O3 -72.2(2) . . . . ?
